data_4510889
loop_
_publ_author_name
'Karpinska, Jolanta'
'Erxleben, Andrea'
'McArdle, Patrick'

_publ_section_title
;
 17\b-Hydroxy-17\a-methylandrostano[3,2-c]pyrazole, Stanozolol: The
 Crystal Structures of Polymorphs 1 and 2 and 10 Solvates
;
_journal_issue 7
_journal_name_full 'Crystal Growth &amp; Design'
_journal_page_first 2829
_journal_paper_doi 10.1021/cg101651p
_journal_volume 11
_journal_year 2011
_chemical_absolute_configuration
;
 absolute configuration not established by anomalous dispersion
 effects in diffraction measurements on the crystal.
;
_chemical_formula_sum 'C22.5 H36.5 N2.5 O2'
_chemical_formula_weight 374.04
_chemical_name_systematic
;
 ?
;
_space_group_IT_number 4
_symmetry_cell_setting monoclinic
_symmetry_space_group_name_Hall 'P 2yb'
_symmetry_space_group_name_H-M 'P 1 21 1'
_atom_sites_solution_hydrogens geom
_atom_sites_solution_primary direct
_atom_sites_solution_secondary difmap
_audit_creation_method SHELXL-97
_cell_angle_alpha 90.00
_cell_angle_beta 94.069(9)
_cell_angle_gamma 90.00
_cell_formula_units_Z 4
_cell_length_a 10.4243(10)
_cell_length_b 7.4432(5)
_cell_length_c 27.018(2)
_cell_measurement_reflns_used 2393
_cell_measurement_temperature 298(2)
_cell_measurement_theta_max 29.0783
_cell_measurement_theta_min 3.0189
_cell_volume 2091.0(3)
_computing_cell_refinement
;
CrysAlisPro, Oxford Diffraction Ltd.,
Version 1.171.34.9 (release 08-12-2009 CrysAlis171 .NET)
(compiled Dec  8 2009,17:31:18)
;
_computing_data_collection
;
CrysAlisPro, Oxford Diffraction Ltd.,
Version 1.171.34.9 (release 08-12-2009 CrysAlis171 .NET)
(compiled Dec  8 2009,17:31:18)
;
_computing_data_reduction
;
CrysAlisPro, Oxford Diffraction Ltd.,
Version 1.171.34.9 (release 08-12-2009 CrysAlis171 .NET)
(compiled Dec  8 2009,17:31:18)
;
_computing_molecular_graphics 'ORTEX (P.McArdle, 1995)'
_computing_publication_material 'SHELXL-97/2 (Sheldrick,1997)'
_computing_structure_refinement 'SHELXL-97 (Sheldrick, 1997)'
_computing_structure_solution 'SHELXS-97 (Sheldrick, 1990)'
_diffrn_ambient_temperature 298(2)
_diffrn_detector_area_resol_mean 16.1048
_diffrn_measured_fraction_theta_full 0.998
_diffrn_measured_fraction_theta_max 0.998
_diffrn_measurement_details
;
  1 omega  -88.00  -62.00   1.0000   72.2500
omega____ theta____ kappa____ phi______ frames
    -      -17.3903  179.0000   30.0000 26
  2 omega  -82.00   39.00   1.0000   72.2500
omega____ theta____ kappa____ phi______ frames
    -      -17.3903    0.0000 -150.0000 121
  3 omega  -43.00   19.00   1.0000   72.2500
omega____ theta____ kappa____ phi______ frames
    -      -17.3903   37.0000   90.0000 62
;
_diffrn_measurement_device_type 'Xcalibur, Sapphire3'
_diffrn_measurement_method '\w scans'
_diffrn_orient_matrix_UB_11 0.0508802000
_diffrn_orient_matrix_UB_12 -0.0449916000
_diffrn_orient_matrix_UB_13 -0.0109395000
_diffrn_orient_matrix_UB_21 -0.0240590000
_diffrn_orient_matrix_UB_22 0.0304264000
_diffrn_orient_matrix_UB_23 -0.0237595000
_diffrn_orient_matrix_UB_31 0.0382665000
_diffrn_orient_matrix_UB_32 0.0785358000
_diffrn_orient_matrix_UB_33 0.0030193000
_diffrn_radiation_monochromator graphite
_diffrn_radiation_source 'Enhance (Mo) X-ray Source'
_diffrn_radiation_type 'Mo K\a'
_diffrn_radiation_wavelength 0.7107
_diffrn_reflns_av_R_equivalents 0.0169
_diffrn_reflns_limit_h_max 12
_diffrn_reflns_limit_h_min -14
_diffrn_reflns_limit_k_max 9
_diffrn_reflns_limit_k_min -5
_diffrn_reflns_limit_l_max 20
_diffrn_reflns_limit_l_min -36
_diffrn_reflns_number 9056
_diffrn_reflns_theta_full 25.35
_diffrn_reflns_theta_max 25.3505
_diffrn_reflns_theta_min 3.0189
_exptl_absorpt_coefficient_mu 0.076
_exptl_absorpt_correction_T_max 1.00000
_exptl_absorpt_correction_T_min 0.97696
_exptl_absorpt_correction_type multi-scan
_exptl_absorpt_process_details
;
CrysAlisPro, Oxford Diffraction Ltd.,
Version 1.171.34.9 (release 08-12-2009 CrysAlis171 .NET)
(compiled Dec  8 2009,17:31:18)
Empirical absorption correction using spherical harmonics,
 implemented in SCALE3 ABSPACK scaling algorithm.
;
_exptl_crystal_colour Colourless
_exptl_crystal_density_diffrn 1.188
_exptl_crystal_density_method 'not measured'
_exptl_crystal_description Parallelepiped
_exptl_crystal_F_000 820
_exptl_crystal_size_max 0.20
_exptl_crystal_size_mid 0.06
_exptl_crystal_size_min 0.06
_refine_diff_density_max 0.351
_refine_diff_density_min -0.318
_refine_diff_density_rms 0.038
_refine_ls_abs_structure_details 'Flack H D (1983), Acta Cryst. A39, 876-881'
_refine_ls_abs_structure_Flack 0.2(17)
_refine_ls_extinction_method none
_refine_ls_goodness_of_fit_ref 1.025
_refine_ls_hydrogen_treatment mixed
_refine_ls_matrix_type full
_refine_ls_number_parameters 503
_refine_ls_number_reflns 5784
_refine_ls_number_restraints 1
_refine_ls_restrained_S_all 1.025
_refine_ls_R_factor_all 0.0668
_refine_ls_R_factor_gt 0.0493
_refine_ls_shift/su_max 0.001
_refine_ls_shift/su_mean 0.000
_refine_ls_structure_factor_coef Fsqd
_refine_ls_weighting_details 'calc w=1/[\s^2^(Fo^2^)+(0.0709P)^2^+0.3376P] where P=(Fo^2^+2Fc^2^)/3'
_refine_ls_weighting_scheme calc
_refine_ls_wR_factor_gt 0.1208
_refine_ls_wR_factor_ref 0.1327
_reflns_number_gt 4640
_reflns_number_total 5784
_reflns_threshold_expression >2sigma(I)
_cod_data_source_file 12.cif
_cod_data_source_block stan_dmf
_cod_depositor_comments
;
The following automatic conversions were performed:

'_symmetry_cell_setting' value 'Monoclinic' changed to 'monoclinic'
according to
/usr/data/users/saulius/automatic-downloads/retrospective/ACS/lib/dictionaries/cif_core.dic
dictionary named 'cif_core.dic' version 2.4.2 from 2011-04-26.

Automatic conversion script
Id: cif_fix_values 2281 2013-09-26 08:29:07Z andrius 
;
_cod_original_cell_volume 2091.1(3)
_cod_original_sg_symbol_H-M P21
_cod_original_formula_sum 'C22.50 H36.50 N2.50 O2'
_cod_database_code 4510889

loop_
_symmetry_equiv_pos_as_xyz
'x, y, z'
'-x, y+1/2, -z'

loop_
_atom_site_label
_atom_site_type_symbol
_atom_site_fract_x
_atom_site_fract_y
_atom_site_fract_z
_atom_site_U_iso_or_equiv
_atom_site_adp_type
_atom_site_occupancy
_atom_site_symmetry_multiplicity
_atom_site_calc_flag
_atom_site_refinement_flags
O1 O 0.1843(2) 0.1864(4) 0.19854(8) 0.0564(7) Uani 1 1 d .
H1O1 H 0.1684 0.2943 0.1979 0.073 Uiso 1 1 calc R
O2 O 0.1359(2) 0.0521(3) 0.29347(8) 0.0507(6) Uani 1 1 d .
H1O2 H 0.1581 0.0766 0.2657 0.066 Uiso 1 1 calc R
O3 O 1.1709(5) 0.5502(5) 0.21378(17) 0.141(2) Uani 1 1 d .
O4 O 0.5199(5) 0.1126(5) 0.74928(12) 0.0794(10) Uani 1 1 d .
H1O4 H 0.462(5) 0.189(8) 0.7596(18) 0.096(19) Uiso 1 1 d .
H2O4 H 0.599(7) 0.093(10) 0.765(2) 0.15(3) Uiso 1 1 d .
N1 N 0.3096(3) 0.4978(4) -0.20589(10) 0.0534(8) Uani 1 1 d .
H1N1 H 0.3138 0.5606 -0.2325 0.069 Uiso 1 1 calc R
N2 N 0.3377(3) 0.3219(4) -0.20317(10) 0.0545(8) Uani 1 1 d .
N3 N 0.3341(3) -0.3065(4) 0.70014(10) 0.0479(7) Uani 1 1 d .
N4 N 0.3682(3) -0.1326(4) 0.69524(10) 0.0472(7) Uani 1 1 d .
H4 H 0.3992 -0.0662 0.7192 0.061 Uiso 1 1 calc R
N5 N 0.9869(4) 0.5863(5) 0.25412(12) 0.0675(10) Uani 1 1 d .
C1 C 0.2745(4) 0.5654(5) -0.16309(12) 0.0481(9) Uani 1 1 d .
H1 H 0.2502 0.6834 -0.1573 0.062 Uiso 1 1 calc R
C2 C 0.2810(3) 0.4273(5) -0.12915(11) 0.0400(8) Uani 1 1 d .
C3 C 0.2612(3) 0.4202(4) -0.07453(11) 0.0368(7) Uani 1 1 d .
H3A H 0.1863 0.4914 -0.0680 0.048 Uiso 1 1 calc R
H3B H 0.3352 0.4731 -0.0562 0.048 Uiso 1 1 calc R
C4 C 0.2422(3) 0.2263(4) -0.05583(11) 0.0330(7) Uani 1 1 d .
C5 C 0.2682(3) 0.2242(4) 0.00146(11) 0.0313(7) Uani 1 1 d .
H5 H 0.3569 0.2665 0.0078 0.041 Uiso 1 1 calc R
C6 C 0.1854(3) 0.3564(5) 0.02894(11) 0.0428(8) Uani 1 1 d .
H6A H 0.0956 0.3227 0.0234 0.056 Uiso 1 1 calc R
H6B H 0.1953 0.4760 0.0155 0.056 Uiso 1 1 calc R
C7 C 0.2225(3) 0.3598(4) 0.08534(11) 0.0418(8) Uani 1 1 d .
H7A H 0.3093 0.4060 0.0912 0.054 Uiso 1 1 calc R
H7B H 0.1649 0.4398 0.1014 0.054 Uiso 1 1 calc R
C8 C 0.2150(3) 0.1725(4) 0.10780(10) 0.0344(7) Uani 1 1 d .
C9 C 0.2730(3) 0.1454(5) 0.16194(11) 0.0446(9) Uani 1 1 d .
C10 C 0.3011(4) -0.0574(5) 0.16432(13) 0.0609(11) Uani 1 1 d .
H10A H 0.2343 -0.1192 0.1809 0.079 Uiso 1 1 calc R
H10B H 0.3829 -0.0793 0.1828 0.079 Uiso 1 1 calc R
C11 C 0.3054(4) -0.1265(5) 0.11074(13) 0.0554(10) Uani 1 1 d .
H11A H 0.3839 -0.1930 0.1066 0.072 Uiso 1 1 calc R
H11B H 0.2322 -0.2032 0.1017 0.072 Uiso 1 1 calc R
C12 C 0.3005(3) 0.0453(4) 0.07954(11) 0.0354(7) Uani 1 1 d .
H12 H 0.3873 0.0964 0.0832 0.046 Uiso 1 1 calc R
C13 C 0.2662(3) 0.0339(4) 0.02402(11) 0.0341(7) Uani 1 1 d .
H13 H 0.1793 -0.0157 0.0184 0.044 Uiso 1 1 calc R
C14 C 0.3604(4) -0.0887(5) -0.00072(11) 0.0458(9) Uani 1 1 d .
H14A H 0.4475 -0.0503 0.0089 0.060 Uiso 1 1 calc R
H14B H 0.3505 -0.2104 0.0113 0.060 Uiso 1 1 calc R
C15 C 0.3410(4) -0.0886(5) -0.05704(12) 0.0464(9) Uani 1 1 d .
H15A H 0.2590 -0.1440 -0.0670 0.060 Uiso 1 1 calc R
H15B H 0.4081 -0.1595 -0.0706 0.060 Uiso 1 1 calc R
C16 C 0.3437(3) 0.1015(4) -0.07816(11) 0.0375(7) Uani 1 1 d .
H16 H 0.4285 0.1515 -0.0680 0.049 Uiso 1 1 calc R
C17 C 0.3335(4) 0.0951(5) -0.13485(12) 0.0525(10) Uani 1 1 d .
H17A H 0.4098 0.0387 -0.1464 0.068 Uiso 1 1 calc R
H17B H 0.2595 0.0235 -0.1463 0.068 Uiso 1 1 calc R
C18 C 0.3200(3) 0.2804(5) -0.15592(11) 0.0445(8) Uani 1 1 d .
C19 C 0.1044(3) 0.1651(5) -0.07244(12) 0.0461(9) Uani 1 1 d .
H19A H 0.0436 0.2372 -0.0562 0.060 Uiso 1 1 calc R
H19B H 0.0938 0.0412 -0.0637 0.060 Uiso 1 1 calc R
H19C H 0.0901 0.1787 -0.1077 0.060 Uiso 1 1 calc R
C20 C 0.0745(3) 0.1108(5) 0.10491(13) 0.0521(9) Uani 1 1 d .
H20A H 0.0443 0.0951 0.0708 0.068 Uiso 1 1 calc R
H20B H 0.0230 0.1998 0.1199 0.068 Uiso 1 1 calc R
H20C H 0.0682 -0.0011 0.1222 0.068 Uiso 1 1 calc R
C21 C 0.3945(4) 0.2541(7) 0.17443(14) 0.0674(12) Uani 1 1 d .
H21A H 0.3756 0.3798 0.1705 0.088 Uiso 1 1 calc R
H21B H 0.4590 0.2205 0.1525 0.088 Uiso 1 1 calc R
H21C H 0.4256 0.2308 0.2081 0.088 Uiso 1 1 calc R
C22 C 0.2918(3) -0.3569(5) 0.65489(12) 0.0441(8) Uani 1 1 d .
H22 H 0.2611 -0.4715 0.6470 0.057 Uiso 1 1 calc R
C23 C 0.2988(3) -0.2175(5) 0.62025(11) 0.0367(7) Uani 1 1 d .
C24 C 0.2703(3) -0.2066(4) 0.56515(11) 0.0371(7) Uani 1 1 d .
H24A H 0.1923 -0.2734 0.5560 0.048 Uiso 1 1 calc R
H24B H 0.3400 -0.2621 0.5488 0.048 Uiso 1 1 calc R
C25 C 0.2533(3) -0.0101(4) 0.54684(11) 0.0324(7) Uani 1 1 d .
C26 C 0.2675(3) -0.0035(4) 0.48967(11) 0.0326(7) Uani 1 1 d .
H26 H 0.3542 -0.0482 0.4851 0.042 Uiso 1 1 calc R
C27 C 0.1767(4) -0.1277(5) 0.45901(11) 0.0452(9) Uani 1 1 d .
H27A H 0.0887 -0.0914 0.4630 0.059 Uiso 1 1 calc R
H27B H 0.1873 -0.2493 0.4715 0.059 Uiso 1 1 calc R
C28 C 0.2003(4) -0.1260(5) 0.40354(12) 0.0462(9) Uani 1 1 d .
H28A H 0.2852 -0.1738 0.3989 0.060 Uiso 1 1 calc R
H28B H 0.1376 -0.2024 0.3856 0.060 Uiso 1 1 calc R
C29 C 0.1902(3) 0.0654(4) 0.38243(11) 0.0343(7) Uani 1 1 d .
C30 C 0.2371(3) 0.0960(5) 0.32967(12) 0.0434(8) Uani 1 1 d .
C31 C 0.2689(4) 0.2994(6) 0.33003(13) 0.0586(11) Uani 1 1 d .
H31A H 0.3462 0.3213 0.3130 0.076 Uiso 1 1 calc R
H31B H 0.1987 0.3664 0.3133 0.076 Uiso 1 1 calc R
C32 C 0.2890(4) 0.3588(5) 0.38464(13) 0.0586(11) Uani 1 1 d .
H32A H 0.3708 0.4200 0.3908 0.076 Uiso 1 1 calc R
H32B H 0.2205 0.4384 0.3934 0.076 Uiso 1 1 calc R
C33 C 0.2869(3) 0.1834(4) 0.41389(11) 0.0364(7) Uani 1 1 d .
H33 H 0.3716 0.1280 0.4115 0.047 Uiso 1 1 calc R
C34 C 0.2642(3) 0.1899(4) 0.46900(11) 0.0338(7) Uani 1 1 d .
H34 H 0.1791 0.2416 0.4730 0.044 Uiso 1 1 calc R
C35 C 0.3655(4) 0.3067(5) 0.49667(11) 0.0460(9) Uani 1 1 d .
H35A H 0.4501 0.2680 0.4883 0.060 Uiso 1 1 calc R
H35B H 0.3540 0.4302 0.4858 0.060 Uiso 1 1 calc R
C36 C 0.3590(4) 0.2985(5) 0.55269(12) 0.0465(9) Uani 1 1 d .
H36A H 0.4309 0.3650 0.5684 0.060 Uiso 1 1 calc R
H36B H 0.2804 0.3558 0.5616 0.060 Uiso 1 1 calc R
C37 C 0.3627(3) 0.1080(4) 0.57203(11) 0.0382(7) Uani 1 1 d .
H37 H 0.4440 0.0559 0.5629 0.050 Uiso 1 1 calc R
C38 C 0.3677(4) 0.1094(5) 0.62920(11) 0.0461(8) Uani 1 1 d .
H38A H 0.4506 0.1539 0.6425 0.060 Uiso 1 1 calc R
H38B H 0.3016 0.1886 0.6403 0.060 Uiso 1 1 calc R
C39 C 0.3472(3) -0.0767(5) 0.64769(11) 0.0393(8) Uani 1 1 d .
C40 C 0.1201(3) 0.0557(5) 0.56014(12) 0.0445(8) Uani 1 1 d .
H40A H 0.0545 -0.0117 0.5416 0.058 Uiso 1 1 calc R
H40B H 0.1109 0.1809 0.5521 0.058 Uiso 1 1 calc R
H40C H 0.1118 0.0388 0.5950 0.058 Uiso 1 1 calc R
C41 C 0.0529(3) 0.1336(6) 0.38328(13) 0.0509(9) Uani 1 1 d .
H41A H 0.0279 0.1336 0.4168 0.066 Uiso 1 1 calc R
H41B H -0.0036 0.0567 0.3633 0.066 Uiso 1 1 calc R
H41C H 0.0478 0.2536 0.3703 0.066 Uiso 1 1 calc R
C42 C 0.3547(4) -0.0142(7) 0.31850(14) 0.0703(13) Uani 1 1 d .
H42A H 0.3344 -0.1398 0.3201 0.091 Uiso 1 1 calc R
H42B H 0.4243 0.0130 0.3425 0.091 Uiso 1 1 calc R
H42C H 0.3794 0.0147 0.2859 0.091 Uiso 1 1 calc R
C43 C 0.9204(5) 0.6970(8) 0.28881(17) 0.0911(16) Uani 1 1 d .
H43A H 0.9187 0.6354 0.3200 0.118 Uiso 1 1 calc R
H43B H 0.8340 0.7192 0.2756 0.118 Uiso 1 1 calc R
H43C H 0.9650 0.8092 0.2937 0.118 Uiso 1 1 calc R
C44 C 0.9299(5) 0.4169(8) 0.2403(2) 0.0953(17) Uani 1 1 d .
H44A H 0.9587 0.3799 0.2089 0.124 Uiso 1 1 calc R
H44B H 0.8380 0.4285 0.2377 0.124 Uiso 1 1 calc R
H44C H 0.9550 0.3287 0.2651 0.124 Uiso 1 1 calc R
C45 C 1.0995(7) 0.6376(7) 0.2396(2) 0.115(2) Uani 1 1 d .
H45 H 1.1282 0.7509 0.2497 0.150 Uiso 1 1 calc R

loop_
_atom_site_aniso_label
_atom_site_aniso_U_11
_atom_site_aniso_U_22
_atom_site_aniso_U_33
_atom_site_aniso_U_23
_atom_site_aniso_U_13
_atom_site_aniso_U_12
O1 0.0762(17) 0.0628(17) 0.0324(12) 0.0025(12) 0.0198(12) -0.0090(14)
O2 0.0555(14) 0.0670(17) 0.0288(12) 0.0051(12) -0.0024(10) -0.0099(13)
O3 0.209(5) 0.063(2) 0.168(4) -0.014(3) 0.138(4) -0.018(3)
O4 0.106(3) 0.068(2) 0.0627(19) -0.0175(16) -0.0004(19) 0.004(2)
N1 0.081(2) 0.050(2) 0.0277(15) 0.0126(14) -0.0007(14) -0.0013(17)
N2 0.080(2) 0.051(2) 0.0329(16) 0.0061(14) 0.0087(14) 0.0051(17)
N3 0.0608(18) 0.0452(18) 0.0385(16) 0.0130(14) 0.0098(13) 0.0008(15)
N4 0.0606(18) 0.0521(19) 0.0291(15) 0.0045(13) 0.0038(12) 0.0004(16)
N5 0.085(2) 0.070(3) 0.0497(19) -0.0036(18) 0.0150(17) -0.005(2)
C1 0.069(2) 0.040(2) 0.0361(19) 0.0074(16) 0.0043(16) 0.0016(18)
C2 0.049(2) 0.040(2) 0.0310(17) 0.0055(15) -0.0002(14) -0.0012(17)
C3 0.0454(18) 0.0344(18) 0.0304(16) 0.0054(14) 0.0018(13) 0.0066(15)
C4 0.0392(17) 0.0313(18) 0.0282(15) 0.0023(13) 0.0000(13) 0.0017(14)
C5 0.0360(16) 0.0290(17) 0.0291(15) 0.0036(13) 0.0027(12) 0.0012(14)
C6 0.057(2) 0.0361(19) 0.0363(18) 0.0044(15) 0.0095(15) 0.0128(17)
C7 0.055(2) 0.0365(19) 0.0350(17) -0.0025(15) 0.0097(15) -0.0016(17)
C8 0.0391(16) 0.0365(18) 0.0279(15) -0.0006(14) 0.0043(12) -0.0061(15)
C9 0.053(2) 0.054(2) 0.0272(16) 0.0026(16) 0.0078(14) -0.0109(19)
C10 0.084(3) 0.065(3) 0.0339(19) 0.0178(19) 0.0059(18) 0.006(2)
C11 0.082(3) 0.042(2) 0.043(2) 0.0127(17) 0.0097(18) 0.010(2)
C12 0.0431(17) 0.0339(18) 0.0293(15) 0.0063(14) 0.0032(13) 0.0000(15)
C13 0.0401(16) 0.0296(18) 0.0331(16) 0.0042(14) 0.0046(13) 0.0017(15)
C14 0.065(2) 0.0360(19) 0.0365(18) 0.0069(15) 0.0070(16) 0.0176(18)
C15 0.066(2) 0.0353(19) 0.0385(19) -0.0008(16) 0.0110(16) 0.0144(19)
C16 0.0483(18) 0.0336(18) 0.0308(16) 0.0022(14) 0.0043(13) 0.0050(15)
C17 0.082(3) 0.042(2) 0.0338(18) 0.0034(16) 0.0114(17) 0.013(2)
C18 0.056(2) 0.047(2) 0.0305(17) 0.0077(16) 0.0024(15) 0.0029(18)
C19 0.0456(18) 0.047(2) 0.0441(19) 0.0063(17) -0.0074(15) -0.0022(17)
C20 0.0472(19) 0.064(3) 0.046(2) -0.0030(18) 0.0091(15) -0.0129(19)
C21 0.065(3) 0.096(3) 0.039(2) -0.006(2) -0.0029(18) -0.020(2)
C22 0.055(2) 0.041(2) 0.0373(19) 0.0096(16) 0.0058(15) 0.0017(17)
C23 0.0363(17) 0.0400(19) 0.0343(17) 0.0038(16) 0.0067(13) 0.0001(15)
C24 0.0460(19) 0.0333(18) 0.0326(16) 0.0051(14) 0.0067(14) -0.0043(16)
C25 0.0361(16) 0.0325(17) 0.0291(16) 0.0048(13) 0.0060(13) -0.0021(15)
C26 0.0360(17) 0.0352(17) 0.0268(15) 0.0023(13) 0.0029(12) -0.0010(15)
C27 0.063(2) 0.039(2) 0.0326(17) 0.0062(15) -0.0022(15) -0.0166(18)
C28 0.063(2) 0.041(2) 0.0338(18) -0.0013(16) -0.0005(16) -0.0037(18)
C29 0.0331(15) 0.0391(18) 0.0311(16) 0.0041(15) 0.0039(12) 0.0005(15)
C30 0.0427(18) 0.056(2) 0.0307(17) 0.0023(16) 0.0007(13) -0.0018(17)
C31 0.076(3) 0.068(3) 0.0319(18) 0.0139(19) -0.0007(17) -0.020(2)
C32 0.086(3) 0.050(2) 0.040(2) 0.0110(18) 0.0001(19) -0.023(2)
C33 0.0397(17) 0.0380(19) 0.0317(16) 0.0031(15) 0.0045(13) -0.0042(16)
C34 0.0396(16) 0.0316(17) 0.0307(15) 0.0038(14) 0.0054(13) -0.0026(15)
C35 0.066(2) 0.041(2) 0.0314(17) 0.0052(15) 0.0036(15) -0.0174(18)
C36 0.067(2) 0.037(2) 0.0349(18) 0.0016(16) 0.0010(16) -0.0155(18)
C37 0.0459(18) 0.0411(19) 0.0275(15) 0.0024(14) 0.0027(13) -0.0058(16)
C38 0.063(2) 0.046(2) 0.0287(17) 0.0010(15) 0.0003(14) -0.0105(18)
C39 0.0436(18) 0.044(2) 0.0306(16) 0.0086(16) 0.0070(14) -0.0002(16)
C40 0.0428(18) 0.053(2) 0.0384(18) 0.0065(17) 0.0076(14) -0.0004(17)
C41 0.0398(18) 0.071(3) 0.0417(19) -0.0003(18) 0.0029(14) 0.0070(19)
C42 0.056(2) 0.120(4) 0.037(2) -0.005(2) 0.0129(17) 0.013(3)
C43 0.077(3) 0.126(4) 0.073(3) -0.023(3) 0.019(2) -0.011(3)
C44 0.072(3) 0.086(4) 0.125(5) -0.002(3) -0.012(3) -0.011(3)
C45 0.170(6) 0.059(3) 0.129(5) -0.017(3) 0.102(5) -0.032(4)

loop_
_atom_type_symbol
_atom_type_description
_atom_type_scat_dispersion_real
_atom_type_scat_dispersion_imag
_atom_type_scat_source
C C 0.0033 0.0016 'International Tables Vol C Tables 4.2.6.8 and 6.1.1.4'
H H 0.0000 0.0000 'International Tables Vol C Tables 4.2.6.8 and 6.1.1.4'
N N 0.0061 0.0033 'International Tables Vol C Tables 4.2.6.8 and 6.1.1.4'
O O 0.0106 0.0060 'International Tables Vol C Tables 4.2.6.8 and 6.1.1.4'

loop_
_geom_angle_atom_site_label_1
_geom_angle_atom_site_label_2
_geom_angle_atom_site_label_3
_geom_angle
C9 O1 H1O1 109.5
C30 O2 H1O2 109.5
H1O4 O4 H2O4 125(6)
C1 N1 N2 113.1(3)
C1 N1 H1N1 123.5
N2 N1 H1N1 123.5
C18 N2 N1 103.5(3)
C22 N3 N4 104.7(3)
N3 N4 C39 111.2(3)
N3 N4 H4 124.4
C39 N4 H4 124.4
C45 N5 C44 122.5(4)
C45 N5 C43 120.1(4)
C44 N5 C43 117.2(4)
N1 C1 C2 107.0(3)
N1 C1 H1 126.5
C2 C1 H1 126.5
C1 C2 C18 104.1(3)
C1 C2 C3 132.5(3)
C18 C2 C3 123.3(3)
C2 C3 C4 112.5(3)
C2 C3 H3A 109.1
C4 C3 H3A 109.1
C2 C3 H3B 109.1
C4 C3 H3B 109.1
H3A C3 H3B 107.8
C19 C4 C3 108.6(2)
C19 C4 C5 112.3(2)
C3 C4 C5 108.5(2)
C19 C4 C16 110.8(3)
C3 C4 C16 108.9(2)
C5 C4 C16 107.7(2)
C6 C5 C13 112.0(2)
C6 C5 C4 114.3(2)
C13 C5 C4 113.4(2)
C6 C5 H5 105.4
C13 C5 H5 105.4
C4 C5 H5 105.4
C5 C6 C7 112.2(3)
C5 C6 H6A 109.2
C7 C6 H6A 109.2
C5 C6 H6B 109.2
C7 C6 H6B 109.2
H6A C6 H6B 107.9
C8 C7 C6 111.2(3)
C8 C7 H7A 109.4
C6 C7 H7A 109.4
C8 C7 H7B 109.4
C6 C7 H7B 109.4
H7A C7 H7B 108.0
C7 C8 C20 109.2(3)
C7 C8 C12 108.5(2)
C20 C8 C12 112.1(3)
C7 C8 C9 117.7(3)
C20 C8 C9 108.4(2)
C12 C8 C9 100.8(3)
O1 C9 C21 107.5(3)
O1 C9 C10 108.1(3)
C21 C9 C10 111.1(3)
O1 C9 C8 113.2(3)
C21 C9 C8 113.7(3)
C10 C9 C8 103.1(3)
C9 C10 C11 107.9(3)
C9 C10 H10A 110.1
C11 C10 H10A 110.1
C9 C10 H10B 110.1
C11 C10 H10B 110.1
H10A C10 H10B 108.4
C12 C11 C10 103.7(3)
C12 C11 H11A 111.0
C10 C11 H11A 111.0
C12 C11 H11B 111.0
C10 C11 H11B 111.0
H11A C11 H11B 109.0
C13 C12 C11 119.5(3)
C13 C12 C8 114.8(2)
C11 C12 C8 103.8(2)
C13 C12 H12 105.9
C11 C12 H12 105.9
C8 C12 H12 105.9
C12 C13 C14 110.6(3)
C12 C13 C5 109.2(2)
C14 C13 C5 110.4(2)
C12 C13 H13 108.9
C14 C13 H13 108.9
C5 C13 H13 108.9
C15 C14 C13 113.1(3)
C15 C14 H14A 109.0
C13 C14 H14A 109.0
C15 C14 H14B 109.0
C13 C14 H14B 109.0
H14A C14 H14B 107.8
C14 C15 C16 111.7(3)
C14 C15 H15A 109.3
C16 C15 H15A 109.3
C14 C15 H15B 109.3
C16 C15 H15B 109.3
H15A C15 H15B 107.9
C15 C16 C17 110.1(3)
C15 C16 C4 112.1(3)
C17 C16 C4 113.9(3)
C15 C16 H16 106.8
C17 C16 H16 106.8
C4 C16 H16 106.8
C18 C17 C16 110.6(3)
C18 C17 H17A 109.5
C16 C17 H17A 109.5
C18 C17 H17B 109.5
C16 C17 H17B 109.5
H17A C17 H17B 108.1
N2 C18 C2 112.4(3)
N2 C18 C17 124.1(3)
C2 C18 C17 123.5(3)
C4 C19 H19A 109.5
C4 C19 H19B 109.5
H19A C19 H19B 109.5
C4 C19 H19C 109.5
H19A C19 H19C 109.5
H19B C19 H19C 109.5
C8 C20 H20A 109.5
C8 C20 H20B 109.5
H20A C20 H20B 109.5
C8 C20 H20C 109.5
H20A C20 H20C 109.5
H20B C20 H20C 109.5
C9 C21 H21A 109.5
C9 C21 H21B 109.5
H21A C21 H21B 109.5
C9 C21 H21C 109.5
H21A C21 H21C 109.5
H21B C21 H21C 109.5
N3 C22 C23 112.1(3)
N3 C22 H22 123.9
C23 C22 H22 123.9
C39 C23 C22 104.0(3)
C39 C23 C24 122.6(3)
C22 C23 C24 133.3(3)
C23 C24 C25 112.2(3)
C23 C24 H24A 109.2
C25 C24 H24A 109.2
C23 C24 H24B 109.2
C25 C24 H24B 109.2
H24A C24 H24B 107.9
C40 C25 C24 108.0(3)
C40 C25 C37 111.3(3)
C24 C25 C37 109.3(2)
C40 C25 C26 111.8(2)
C24 C25 C26 109.2(2)
C37 C25 C26 107.3(2)
C27 C26 C34 111.8(2)
C27 C26 C25 114.8(2)
C34 C26 C25 112.7(2)
C27 C26 H26 105.5
C34 C26 H26 105.5
C25 C26 H26 105.5
C26 C27 C28 112.9(3)
C26 C27 H27A 109.0
C28 C27 H27A 109.0
C26 C27 H27B 109.0
C28 C27 H27B 109.0
H27A C27 H27B 107.8
C29 C28 C27 111.0(3)
C29 C28 H28A 109.4
C27 C28 H28A 109.4
C29 C28 H28B 109.4
C27 C28 H28B 109.4
H28A C28 H28B 108.0
C41 C29 C28 110.2(3)
C41 C29 C33 112.3(3)
C28 C29 C33 107.3(2)
C41 C29 C30 108.8(2)
C28 C29 C30 117.3(3)
C33 C29 C30 100.7(2)
O2 C30 C42 107.9(3)
O2 C30 C31 112.1(3)
C42 C30 C31 110.7(3)
O2 C30 C29 109.2(3)
C42 C30 C29 114.4(3)
C31 C30 C29 102.6(3)
C32 C31 C30 107.5(3)
C32 C31 H31A 110.2
C30 C31 H31A 110.2
C32 C31 H31B 110.2
C30 C31 H31B 110.2
H31A C31 H31B 108.5
C33 C32 C31 104.1(3)
C33 C32 H32A 110.9
C31 C32 H32A 110.9
C33 C32 H32B 110.9
C31 C32 H32B 110.9
H32A C32 H32B 108.9
C34 C33 C32 119.2(3)
C34 C33 C29 114.5(2)
C32 C33 C29 103.5(2)
C34 C33 H33 106.3
C32 C33 H33 106.3
C29 C33 H33 106.3
C35 C34 C33 110.3(2)
C35 C34 C26 111.0(3)
C33 C34 C26 108.8(2)
C35 C34 H34 108.9
C33 C34 H34 108.9
C26 C34 H34 108.9
C36 C35 C34 112.8(3)
C36 C35 H35A 109.0
C34 C35 H35A 109.0
C36 C35 H35B 109.0
C34 C35 H35B 109.0
H35A C35 H35B 107.8
C37 C36 C35 112.4(3)
C37 C36 H36A 109.1
C35 C36 H36A 109.1
C37 C36 H36B 109.1
C35 C36 H36B 109.1
H36A C36 H36B 107.9
C36 C37 C38 109.8(3)
C36 C37 C25 112.3(3)
C38 C37 C25 114.4(3)
C36 C37 H37 106.6
C38 C37 H37 106.6
C25 C37 H37 106.6
C39 C38 C37 109.5(3)
C39 C38 H38A 109.8
C37 C38 H38A 109.8
C39 C38 H38B 109.8
C37 C38 H38B 109.8
H38A C38 H38B 108.2
N4 C39 C23 108.0(3)
N4 C39 C38 125.9(3)
C23 C39 C38 126.1(3)
C25 C40 H40A 109.5
C25 C40 H40B 109.5
H40A C40 H40B 109.5
C25 C40 H40C 109.5
H40A C40 H40C 109.5
H40B C40 H40C 109.5
C29 C41 H41A 109.5
C29 C41 H41B 109.5
H41A C41 H41B 109.5
C29 C41 H41C 109.5
H41A C41 H41C 109.5
H41B C41 H41C 109.5
C30 C42 H42A 109.5
C30 C42 H42B 109.5
H42A C42 H42B 109.5
C30 C42 H42C 109.5
H42A C42 H42C 109.5
H42B C42 H42C 109.5
N5 C43 H43A 109.5
N5 C43 H43B 109.5
H43A C43 H43B 109.5
N5 C43 H43C 109.5
H43A C43 H43C 109.5
H43B C43 H43C 109.5
N5 C44 H44A 109.5
N5 C44 H44B 109.5
H44A C44 H44B 109.5
N5 C44 H44C 109.5
H44A C44 H44C 109.5
H44B C44 H44C 109.5
O3 C45 N5 126.7(5)
O3 C45 H45 116.6
N5 C45 H45 116.6

loop_
_geom_bond_atom_site_label_1
_geom_bond_atom_site_label_2
_geom_bond_distance
O1 C9 1.434(4)
O1 H1O1 0.8200
O2 C30 1.425(4)
O2 H1O2 0.8200
O3 C45 1.239(6)
O4 H1O4 0.89(6)
O4 H2O4 0.92(7)
N1 C1 1.336(4)
N1 N2 1.343(4)
N1 H1N1 0.8600
N2 C18 1.339(4)
N3 C22 1.324(4)
N3 N4 1.351(4)
N4 C39 1.354(4)
N4 H4 0.8600
N5 C45 1.321(6)
N5 C44 1.432(6)
N5 C43 1.459(6)
C1 C2 1.376(4)
C1 H1 0.9300
C2 C18 1.387(5)
C2 C3 1.505(4)
C3 C4 1.547(4)
C3 H3A 0.9700
C3 H3B 0.9700
C4 C19 1.543(4)
C4 C5 1.553(4)
C4 C16 1.561(4)
C5 C6 1.535(4)
C5 C13 1.543(4)
C5 H5 0.9800
C6 C7 1.545(4)
C6 H6A 0.9700
C6 H6B 0.9700
C7 C8 1.525(4)
C7 H7A 0.9700
C7 H7B 0.9700
C8 C20 1.532(4)
C8 C12 1.539(4)
C8 C9 1.556(4)
C9 C21 1.521(5)
C9 C10 1.538(5)
C10 C11 1.540(5)
C10 H10A 0.9700
C10 H10B 0.9700
C11 C12 1.531(5)
C11 H11A 0.9700
C11 H11B 0.9700
C12 C13 1.520(4)
C12 H12 0.9800
C13 C14 1.529(4)
C13 H13 0.9800
C14 C15 1.521(4)
C14 H14A 0.9700
C14 H14B 0.9700
C15 C16 1.526(4)
C15 H15A 0.9700
C15 H15B 0.9700
C16 C17 1.528(4)
C16 H16 0.9800
C17 C18 1.495(5)
C17 H17A 0.9700
C17 H17B 0.9700
C19 H19A 0.9600
C19 H19B 0.9600
C19 H19C 0.9600
C20 H20A 0.9600
C20 H20B 0.9600
C20 H20C 0.9600
C21 H21A 0.9600
C21 H21B 0.9600
C21 H21C 0.9600
C22 C23 1.403(4)
C22 H22 0.9300
C23 C39 1.360(5)
C23 C24 1.499(4)
C24 C25 1.550(4)
C24 H24A 0.9700
C24 H24B 0.9700
C25 C40 1.539(4)
C25 C37 1.557(4)
C25 C26 1.563(4)
C26 C27 1.525(4)
C26 C34 1.543(4)
C26 H26 0.9800
C27 C28 1.536(4)
C27 H27A 0.9700
C27 H27B 0.9700
C28 C29 1.535(5)
C28 H28A 0.9700
C28 H28B 0.9700
C29 C41 1.520(4)
C29 C33 1.546(4)
C29 C30 1.556(4)
C30 C42 1.523(5)
C30 C31 1.549(5)
C31 C32 1.541(5)
C31 H31A 0.9700
C31 H31B 0.9700
C32 C33 1.527(5)
C32 H32A 0.9700
C32 H32B 0.9700
C33 C34 1.525(4)
C33 H33 0.9800
C34 C35 1.523(4)
C34 H34 0.9800
C35 C36 1.521(4)
C35 H35A 0.9700
C35 H35B 0.9700
C36 C37 1.510(5)
C36 H36A 0.9700
C36 H36B 0.9700
C37 C38 1.542(4)
C37 H37 0.9800
C38 C39 1.493(5)
C38 H38A 0.9700
C38 H38B 0.9700
C40 H40A 0.9600
C40 H40B 0.9600
C40 H40C 0.9600
C41 H41A 0.9600
C41 H41B 0.9600
C41 H41C 0.9600
C42 H42A 0.9600
C42 H42B 0.9600
C42 H42C 0.9600
C43 H43A 0.9600
C43 H43B 0.9600
C43 H43C 0.9600
C44 H44A 0.9600
C44 H44B 0.9600
C44 H44C 0.9600
C45 H45 0.9300
